data_4003920
loop_
_publ_author_name
'Chen, Wen-Fa'
'Liu, Bin-Wen'
'Pei, Shao-Min'
'Yan, Qiu-Nan'
'Jiang, Xiao-Ming'
'Guo, Guo-Cong'

_publ_section_title
;
 ASb5S8 (A = K, Rb, and Cs): Thermal Switching of Infrared Nonlinear
 Optical Properties across the Crystal/Glass Transformation
;
_journal_issue 10
_journal_name_full 'Chemistry of Materials'
_journal_page_first 3729
_journal_page_last 3735
_journal_paper_doi 10.1021/acs.chemmater.1c00794
_journal_volume 33
_journal_year 2021
_chemical_absolute_configuration ad
_chemical_formula_moiety 'K1 S8 Sb5'
_chemical_formula_sum 'K2 S16 Sb10'
_chemical_formula_weight 1808.66
_chemical_melting_point ?
_chemical_name_common KSb5S8
_space_group_crystal_system monoclinic
_space_group_IT_number 7
_space_group_name_Hall 'P -2yac'
_space_group_name_H-M_alt 'P 1 n 1'
_audit_creation_method SHELXL-2013
_cell_angle_alpha 90
_cell_angle_beta 91.955(2)
_cell_angle_gamma 90
_cell_formula_units_Z 2
_cell_length_a 8.1305(2)
_cell_length_b 19.4800(5)
_cell_length_c 9.0508(2)
_cell_measurement_reflns_used 10234
_cell_measurement_temperature 293(2)
_cell_measurement_theta_max 30.0530
_cell_measurement_theta_min 2.0920
_cell_volume 1432.65(6)
_computing_cell_refinement 'CrysAlisPro v40.67a'
_computing_data_collection 'CrysAlisPro v40.67a'
_computing_data_reduction 'CrysAlisPro v40.67a'
_computing_publication_material 'SHELXL-2013 (Sheldrick, 2013)'
_computing_structure_refinement 'SHELXL-2013 (Sheldrick, 2013)'
_computing_structure_solution 'SHELXL-2013 (Sheldrick, 2013)'
_diffrn_ambient_temperature 293(2)
_diffrn_detector_area_resol_mean 28.5714
_diffrn_measured_fraction_theta_full 0.998
_diffrn_measured_fraction_theta_max 0.997
_diffrn_measurement_device_type 'Rigaku Pilatus CCD'
_diffrn_measurement_method CCD_Profile_fitting
_diffrn_radiation_type MoK\a
_diffrn_radiation_wavelength 0.71073
_diffrn_reflns_av_R_equivalents 0.0213
_diffrn_reflns_av_unetI/netI 0.0250
_diffrn_reflns_Laue_measured_fraction_full 0.998
_diffrn_reflns_Laue_measured_fraction_max 0.997
_diffrn_reflns_limit_h_max 9
_diffrn_reflns_limit_h_min -8
_diffrn_reflns_limit_k_max 22
_diffrn_reflns_limit_k_min -23
_diffrn_reflns_limit_l_max 10
_diffrn_reflns_limit_l_min -10
_diffrn_reflns_number 10810
_diffrn_reflns_point_group_measured_fraction_full 0.999
_diffrn_reflns_point_group_measured_fraction_max 0.998
_diffrn_reflns_theta_full 25.242
_diffrn_reflns_theta_max 25.493
_diffrn_reflns_theta_min 2.091
_exptl_absorpt_coefficient_mu 10.723
_exptl_absorpt_correction_T_max 1.00000
_exptl_absorpt_correction_T_min 0.30720
_exptl_absorpt_correction_type multi-scan
_exptl_absorpt_process_details SADABS
_exptl_crystal_colour 'dark red'
_exptl_crystal_density_diffrn 4.193
_exptl_crystal_density_meas ?
_exptl_crystal_description lamellar
_exptl_crystal_F_000 1608
_exptl_crystal_size_max 0.128
_exptl_crystal_size_mid 0.115
_exptl_crystal_size_min 0.075
_refine_diff_density_max 1.074
_refine_diff_density_min -0.971
_refine_diff_density_rms 0.155
_refine_ls_abs_structure_details 'Flack (1983), 1772 Friedel pairs'
_refine_ls_abs_structure_Flack 0.092(18)
_refine_ls_extinction_method none
_refine_ls_goodness_of_fit_ref 1.008
_refine_ls_matrix_type full
_refine_ls_number_parameters 254
_refine_ls_number_reflns 4516
_refine_ls_number_restraints 2
_refine_ls_restrained_S_all 1.008
_refine_ls_R_factor_all 0.0194
_refine_ls_R_factor_gt 0.0190
_refine_ls_shift/su_max 0.000
_refine_ls_shift/su_mean 0.000
_refine_ls_structure_factor_coef Fsqd
_refine_ls_weighting_details
;
 w=1/[\s^2^(Fo^2^)+(0.0285P)^2^]
 where P=(Fo^2^+2Fc^2^)/3
;
_refine_ls_weighting_scheme calc
_refine_ls_wR_factor_gt 0.0458
_refine_ls_wR_factor_ref 0.0459
_reflns_Friedel_coverage 0.993
_reflns_Friedel_fraction_full 1.000
_reflns_Friedel_fraction_max 0.998
_reflns_number_gt 4440
_reflns_number_total 4516
_reflns_threshold_expression 'I > 2\s(I)'
_cod_data_source_file cm1c00794_si_002.cif
_cod_data_source_block KSb5S8
_cod_depositor_comments
;
The following automatic conversions were performed:

data item '_chemical_melting_point' value 'not measured' was changed
to '?' -- the value is undefined or not given.

data item '_exptl_crystal_density_meas' value 'not measured' was
changed to '?' -- the value is perceived as not measured.

Automatic conversion script
Id: cif_fix_values 7556 2019-12-06 15:28:31Z antanas 

 Adding full bibliography for 4003920--4003922.cif.
;
_cod_original_sg_symbol_H-M 'P n'
_cod_database_code 4003920
_shelx_space_group_comment
;
The symmetry employed for this shelxl refinement is uniquely defined
by the following loop, which should always be used as a source of
symmetry information in preference to the above space-group names.
They are only intended as comments.
;
_shelxl_version_number 2013-2

loop_
_space_group_symop_operation_xyz
'x, y, z'
'x+1/2, -y, z+1/2'

loop_
_atom_site_label
_atom_site_type_symbol
_atom_site_fract_x
_atom_site_fract_y
_atom_site_fract_z
_atom_site_U_iso_or_equiv
_atom_site_adp_type
_atom_site_occupancy
_atom_site_site_symmetry_order
_atom_site_calc_flag
_atom_site_refinement_flags_posn
_atom_site_refinement_flags_adp
_atom_site_refinement_flags_occupancy
_atom_site_disorder_assembly
_atom_site_disorder_group
K1 K -0.0215(3) 0.55101(10) 0.6031(2) 0.0297(5) Uani 1 1 d . . . . .
K2 K 0.7894(3) -0.05824(10) 0.3416(2) 0.0310(5) Uani 1 1 d . . . . .
Sb1 Sb 0.16006(7) 0.28572(3) 0.10006(6) 0.01857(13) Uani 1 1 d . . . . .
Sb2 Sb -0.14131(8) 0.35119(3) 0.80794(7) 0.02206(14) Uani 1 1 d . . . . .
Sb3 Sb 0.54599(7) 0.21159(3) 0.29113(6) 0.01797(13) Uani 1 1 d . . . . .
Sb4 Sb -0.19886(8) 0.37190(3) 0.36906(6) 0.01756(13) Uani 1 1 d . . . . .
Sb5 Sb 0.36562(8) -0.14887(3) 0.07358(6) 0.01826(13) Uani 1 1 d . . . . .
Sb6 Sb 0.36973(8) -0.12750(3) 0.54766(6) 0.01803(13) Uani 1 1 d . . . . .
Sb7 Sb 0.48797(8) 0.24034(3) -0.15138(6) 0.01834(13) Uani 1 1 d . . . . .
Sb8 Sb 0.20302(8) 0.27228(3) 0.54295(6) 0.02297(14) Uani 1 1 d . . . . .
Sb9 Sb 0.49365(8) 0.45399(3) 0.63354(6) 0.01919(13) Uani 1 1 d . . . . .
Sb10 Sb 0.26439(9) 0.04508(3) 0.38799(7) 0.02717(15) Uani 1 1 d . . . . .
S1 S 0.3971(3) 0.15848(10) 0.5032(2) 0.0174(5) Uani 1 1 d . . . . .
S2 S 0.0160(3) 0.39059(10) 0.5604(2) 0.0169(4) Uani 1 1 d . . . . .
S3 S 0.1906(3) -0.09736(11) 0.3390(2) 0.0214(5) Uani 1 1 d . . . . .
S4 S 0.3320(3) 0.17786(10) 0.1009(2) 0.0172(4) Uani 1 1 d . . . . .
S5 S 0.5464(3) -0.20699(11) 0.2542(2) 0.0201(5) Uani 1 1 d . . . . .
S6 S 0.3286(3) 0.33395(10) 0.2982(2) 0.0194(5) Uani 1 1 d . . . . .
S7 S 0.3035(3) 0.34102(10) -0.1108(2) 0.0188(5) Uani 1 1 d . . . . .
S8 S 0.4994(3) -0.22204(11) -0.1279(2) 0.0193(5) Uani 1 1 d . . . . .
S9 S -0.2891(3) 0.46434(11) 0.8230(2) 0.0206(5) Uani 1 1 d . . . . .
S10 S -0.3396(3) 0.48277(10) 0.4184(2) 0.0198(4) Uani 1 1 d . . . . .
S11 S -0.3014(3) 0.27611(12) 1.0244(2) 0.0226(5) Uani 1 1 d . . . . .
S12 S -0.3534(3) 0.30264(11) 0.6392(2) 0.0188(5) Uani 1 1 d . . . . .
S13 S -0.0645(3) 0.41953(10) 0.1471(2) 0.0211(5) Uani 1 1 d . . . . .
S14 S 0.6844(3) 0.09893(10) 0.2488(2) 0.0204(5) Uani 1 1 d . . . . .
S15 S 0.4768(3) -0.00646(10) 0.5531(2) 0.0204(5) Uani 1 1 d . . . . .
S16 S 0.5300(3) -0.04121(12) 0.0556(3) 0.0248(5) Uani 1 1 d . . . . .

loop_
_atom_site_aniso_label
_atom_site_aniso_U_11
_atom_site_aniso_U_22
_atom_site_aniso_U_33
_atom_site_aniso_U_23
_atom_site_aniso_U_13
_atom_site_aniso_U_12
K1 0.0394(14) 0.0263(10) 0.0232(11) -0.0036(7) -0.0017(10) 0.0077(9)
K2 0.0311(13) 0.0294(11) 0.0326(12) 0.0061(8) 0.0036(10) 0.0013(9)
Sb1 0.0154(3) 0.0226(3) 0.0178(3) 0.0020(2) 0.0022(2) 0.0003(2)
Sb2 0.0176(3) 0.0216(3) 0.0267(3) -0.0017(2) -0.0039(3) 0.0012(2)
Sb3 0.0173(3) 0.0189(3) 0.0178(3) -0.0019(2) 0.0012(2) 0.0000(2)
Sb4 0.0190(3) 0.0174(3) 0.0164(3) -0.0001(2) 0.0029(2) -0.0007(2)
Sb5 0.0161(3) 0.0185(3) 0.0202(3) -0.0008(2) 0.0005(2) -0.0002(2)
Sb6 0.0179(3) 0.0184(3) 0.0180(3) 0.0016(2) 0.0032(2) 0.0012(2)
Sb7 0.0191(3) 0.0199(3) 0.0161(3) -0.0014(2) 0.0019(2) -0.0033(2)
Sb8 0.0187(4) 0.0340(3) 0.0162(3) -0.0006(2) 0.0003(3) -0.0064(3)
Sb9 0.0168(3) 0.0205(3) 0.0204(3) -0.0006(2) 0.0026(2) 0.0008(2)
Sb10 0.0313(4) 0.0320(3) 0.0183(3) 0.0056(2) 0.0028(3) 0.0049(3)
S1 0.0192(13) 0.0176(10) 0.0158(10) -0.0001(7) 0.0056(9) -0.0004(8)
S2 0.0169(12) 0.0179(10) 0.0160(10) -0.0002(7) 0.0035(9) 0.0011(8)
S3 0.0223(13) 0.0231(11) 0.0187(11) -0.0010(8) 0.0015(9) 0.0011(9)
S4 0.0197(12) 0.0167(10) 0.0154(10) -0.0003(7) 0.0009(8) -0.0014(8)
S5 0.0226(13) 0.0250(11) 0.0128(10) 0.0005(8) 0.0027(9) 0.0045(9)
S6 0.0223(14) 0.0199(10) 0.0161(10) 0.0002(8) 0.0031(9) -0.0024(9)
S7 0.0218(13) 0.0177(10) 0.0169(10) 0.0022(7) 0.0029(9) -0.0002(9)
S8 0.0200(13) 0.0247(11) 0.0133(10) -0.0008(8) 0.0015(9) 0.0049(9)
S9 0.0218(13) 0.0189(10) 0.0211(10) -0.0033(8) -0.0006(9) 0.0047(9)
S10 0.0207(13) 0.0206(10) 0.0182(10) 0.0011(8) 0.0029(9) 0.0029(9)
S11 0.0204(13) 0.0320(12) 0.0157(11) -0.0009(8) 0.0023(10) -0.0062(10)
S12 0.0172(12) 0.0249(10) 0.0145(10) 0.0000(8) 0.0022(9) -0.0046(9)
S13 0.0307(14) 0.0187(10) 0.0144(10) -0.0004(7) 0.0065(9) -0.0057(9)
S14 0.0239(13) 0.0186(10) 0.0192(11) 0.0016(8) 0.0077(9) 0.0040(9)
S15 0.0177(13) 0.0194(10) 0.0241(11) 0.0006(8) 0.0016(9) -0.0026(8)
S16 0.0217(14) 0.0204(11) 0.0324(13) -0.0007(8) 0.0019(11) -0.0034(9)

loop_
_atom_type_symbol
_atom_type_description
_atom_type_scat_dispersion_real
_atom_type_scat_dispersion_imag
_atom_type_scat_source
S S 0.1246 0.1234 'International Tables Vol C Tables 4.2.6.8 and 6.1.1.4'
K K 0.2009 0.2494 'International Tables Vol C Tables 4.2.6.8 and 6.1.1.4'
Sb Sb -0.5866 1.5461 'International Tables Vol C Tables 4.2.6.8 and 6.1.1.4'

loop_
_geom_angle_atom_site_label_1
_geom_angle_atom_site_label_2
_geom_angle_atom_site_label_3
_geom_angle
_geom_angle_site_symmetry_1
_geom_angle_site_symmetry_3
_geom_angle_publ_flag
S6 K1 S7 72.13(7) 2_465 2_465 ?
S6 K1 S2 144.86(9) 2_465 . ?
S7 K1 S2 128.69(9) 2_465 . ?
S6 K1 S9 139.48(9) 2_465 2_564 ?
S7 K1 S9 81.04(7) 2_465 2_564 ?
S2 K1 S9 75.60(7) . 2_564 ?
S6 K1 S10 79.80(7) 2_465 2_565 ?
S7 K1 S10 148.99(8) 2_465 2_565 ?
S2 K1 S10 82.17(7) . 2_565 ?
S9 K1 S10 114.30(9) 2_564 2_565 ?
S6 K1 S10 105.09(9) 2_465 . ?
S7 K1 S10 68.33(7) 2_465 . ?
S2 K1 S10 67.58(7) . . ?
S9 K1 S10 91.98(7) 2_564 . ?
S10 K1 S10 133.58(8) 2_565 . ?
S6 K1 S9 76.03(7) 2_465 . ?
S7 K1 S9 113.59(9) 2_465 . ?
S2 K1 S9 69.60(7) . . ?
S9 K1 S9 143.87(7) 2_564 . ?
S10 K1 S9 70.68(7) 2_565 . ?
S10 K1 S9 66.21(7) . . ?
S6 K1 S13 103.48(8) 2_465 2_565 ?
S7 K1 S13 112.63(8) 2_465 2_565 ?
S2 K1 S13 93.70(8) . 2_565 ?
S9 K1 S13 59.69(7) 2_564 2_565 ?
S10 K1 S13 61.20(6) 2_565 2_565 ?
S10 K1 S13 149.94(8) . 2_565 ?
S9 K1 S13 130.86(8) . 2_565 ?
S6 K1 Sb4 68.50(6) 2_465 2_565 ?
S7 K1 Sb4 114.23(7) 2_465 2_565 ?
S2 K1 Sb4 113.54(8) . 2_565 ?
S9 K1 Sb4 97.11(8) 2_564 2_565 ?
S10 K1 Sb4 40.41(5) 2_565 2_565 ?
S10 K1 Sb4 170.83(8) . 2_565 ?
S9 K1 Sb4 105.26(6) . 2_565 ?
S13 K1 Sb4 38.49(4) 2_565 2_565 ?
S6 K1 Sb1 35.86(5) 2_465 2_465 ?
S7 K1 Sb1 37.77(4) 2_465 2_465 ?
S2 K1 Sb1 145.94(9) . 2_465 ?
S9 K1 Sb1 116.95(7) 2_564 2_465 ?
S10 K1 Sb1 115.66(6) 2_565 2_465 ?
S10 K1 Sb1 79.97(6) . 2_465 ?
S9 K1 Sb1 88.45(6) . 2_465 ?
S13 K1 Sb1 120.18(6) 2_565 2_465 ?
Sb4 K1 Sb1 96.86(4) 2_565 2_465 ?
S14 K2 S16 63.35(7) . . ?
S14 K2 S4 148.97(9) . 2 ?
S16 K2 S4 132.40(9) . 2 ?
S14 K2 S15 64.29(6) . 2_554 ?
S16 K2 S15 69.06(7) . 2_554 ?
S4 K2 S15 141.65(9) 2 2_554 ?
S14 K2 S16 75.42(7) . 2 ?
S16 K2 S16 138.20(7) . 2 ?
S4 K2 S16 87.24(8) 2 2 ?
S15 K2 S16 87.72(8) 2_554 2 ?
S14 K2 S3 117.08(9) . 1_655 ?
S16 K2 S3 127.85(9) . 1_655 ?
S4 K2 S3 76.53(7) 2 1_655 ?
S15 K2 S3 66.87(7) 2_554 1_655 ?
S16 K2 S3 65.38(7) 2 1_655 ?
S14 K2 S15 70.92(7) . . ?
S16 K2 S15 86.65(8) . . ?
S4 K2 S15 82.63(7) 2 . ?
S15 K2 S15 134.87(7) 2_554 . ?
S16 K2 S15 86.29(7) 2 . ?
S3 K2 S15 145.21(9) 1_655 . ?
S14 K2 S5 124.20(9) . . ?
S16 K2 S5 64.85(7) . . ?
S4 K2 S5 68.36(6) 2 . ?
S15 K2 S5 113.49(8) 2_554 . ?
S16 K2 S5 155.33(9) 2 . ?
S3 K2 S5 110.15(8) 1_655 . ?
S15 K2 S5 86.95(7) . . ?
S14 K2 S1 109.99(7) . 2_554 ?
S16 K2 S1 64.76(7) . 2_554 ?
S4 K2 S1 100.95(7) 2 2_554 ?
S15 K2 S1 55.25(6) 2_554 2_554 ?
S16 K2 S1 128.88(9) 2 2_554 ?
S3 K2 S1 67.81(7) 1_655 2_554 ?
S15 K2 S1 144.58(9) . 2_554 ?
S5 K2 S1 62.74(6) . 2_554 ?
S14 K2 Sb7 163.30(8) . 2 ?
S16 K2 Sb7 110.96(7) . 2 ?
S4 K2 Sb7 46.83(5) 2 2 ?
S15 K2 Sb7 99.06(6) 2_554 2 ?
S16 K2 Sb7 106.59(8) 2 2 ?
S3 K2 Sb7 52.43(5) 1_655 2 ?
S15 K2 Sb7 125.47(7) . 2 ?
S5 K2 Sb7 59.47(5) . 2 ?
S1 K2 Sb7 55.45(4) 2_554 2 ?
S14 K2 Sb10 71.49(5) . 2_554 ?
S16 K2 Sb10 37.04(5) . 2_554 ?
S4 K2 Sb10 138.66(7) 2 2_554 ?
S15 K2 Sb10 36.73(5) 2_554 2_554 ?
S16 K2 Sb10 123.57(7) 2 2_554 ?
S3 K2 Sb10 91.26(6) 1_655 2_554 ?
S15 K2 Sb10 122.22(8) . 2_554 ?
S5 K2 Sb10 79.74(6) . 2_554 ?
S1 K2 Sb10 39.11(4) 2_554 2_554 ?
Sb7 K2 Sb10 94.55(5) 2 2_554 ?
S14 K2 Sb6 101.94(7) . . ?
S16 K2 Sb6 82.67(7) . . ?
S4 K2 Sb6 61.54(5) 2 . ?
S15 K2 Sb6 151.68(8) 2_554 . ?
S16 K2 Sb6 113.70(7) 2 . ?
S3 K2 Sb6 137.87(7) 1_655 . ?
S15 K2 Sb6 37.07(4) . . ?
S5 K2 Sb6 51.90(5) . . ?
S1 K2 Sb6 114.41(6) 2_554 . ?
Sb7 K2 Sb6 92.47(4) 2 . ?
Sb10 K2 Sb6 116.97(6) 2_554 . ?
S6 Sb1 S7 97.54(8) . . ?
S6 Sb1 S4 91.22(7) . . ?
S7 Sb1 S4 95.04(7) . . ?
S6 Sb1 K1 49.45(6) . 2_564 ?
S7 Sb1 K1 50.45(6) . 2_564 ?
S4 Sb1 K1 107.23(6) . 2_564 ?
S12 Sb2 S9 92.57(8) . . ?
S12 Sb2 S2 86.35(7) . . ?
S9 Sb2 S2 92.07(7) . . ?
S12 Sb2 S11 84.30(7) . . ?
S9 Sb2 S11 100.68(8) . . ?
S2 Sb2 S11 164.49(7) . . ?
S4 Sb3 S14 88.28(7) . . ?
S4 Sb3 S1 94.33(8) . . ?
S14 Sb3 S1 89.25(7) . . ?
S2 Sb4 S10 93.74(7) . . ?
S2 Sb4 S13 101.12(8) . . ?
S10 Sb4 S13 92.19(7) . . ?
S2 Sb4 K1 148.13(6) . 2_464 ?
S10 Sb4 K1 57.37(6) . 2_464 ?
S13 Sb4 K1 69.88(7) . 2_464 ?
S5 Sb5 S16 97.00(8) . . ?
S5 Sb5 S8 87.62(7) . . ?
S16 Sb5 S8 100.27(8) . . ?
S3 Sb6 S14 98.92(8) . 2_455 ?
S3 Sb6 S15 89.22(7) . . ?
S14 Sb6 S15 89.65(7) 2_455 . ?
S3 Sb6 K2 92.99(7) . . ?
S14 Sb6 K2 141.94(6) 2_455 . ?
S15 Sb6 K2 54.32(6) . . ?
S11 Sb7 S7 95.31(8) 1_654 . ?
S11 Sb7 S12 89.28(8) 1_654 1_654 ?
S7 Sb7 S12 93.17(7) . 1_654 ?
S11 Sb7 S4 85.50(7) 1_654 . ?
S7 Sb7 S4 86.18(7) . . ?
S12 Sb7 S4 174.65(7) 1_654 . ?
S11 Sb7 K2 124.11(7) 1_654 2_454 ?
S7 Sb7 K2 117.74(7) . 2_454 ?
S12 Sb7 K2 128.49(6) 1_654 2_454 ?
S4 Sb7 K2 56.07(5) . 2_454 ?
S8 Sb8 S5 86.13(7) 2_455 2_455 ?
S8 Sb8 S6 85.81(7) 2_455 . ?
S5 Sb8 S6 171.87(8) 2_455 . ?
S8 Sb8 S1 88.48(7) 2_455 . ?
S5 Sb8 S1 89.98(7) 2_455 . ?
S6 Sb8 S1 90.93(7) . . ?
S8 Sb8 S2 90.46(7) 2_455 . ?
S5 Sb8 S2 94.57(7) 2_455 . ?
S6 Sb8 S2 84.38(7) . . ?
S1 Sb8 S2 175.26(7) . . ?
S9 Sb9 S10 97.58(8) 1_655 1_655 ?
S9 Sb9 S13 91.00(8) 1_655 2_565 ?
S10 Sb9 S13 85.72(7) 1_655 2_565 ?
S15 Sb10 S16 98.89(8) . 2_455 ?
S15 Sb10 S1 80.42(7) . . ?
S16 Sb10 S1 95.48(7) 2_455 . ?
S15 Sb10 S3 80.68(7) . . ?
S16 Sb10 S3 84.51(7) 2_455 . ?
S1 Sb10 S3 160.86(7) . . ?
S15 Sb10 K2 53.77(6) . 2_455 ?
S16 Sb10 K2 53.35(7) 2_455 2_455 ?
S1 Sb10 K2 63.29(5) . 2_455 ?
S3 Sb10 K2 102.57(5) . 2_455 ?
Sb3 S1 Sb10 103.96(7) . . ?
Sb3 S1 Sb8 93.51(7) . . ?
Sb10 S1 Sb8 119.62(9) . . ?
Sb3 S1 K2 164.28(10) . 2_455 ?
Sb10 S1 K2 77.59(6) . 2_455 ?
Sb8 S1 K2 99.27(7) . 2_455 ?
Sb4 S2 Sb2 101.33(8) . . ?
Sb4 S2 Sb8 102.48(7) . . ?
Sb2 S2 Sb8 94.96(6) . . ?
Sb4 S2 K1 99.45(8) . . ?
Sb2 S2 K1 97.35(7) . . ?
Sb8 S2 K1 152.16(10) . . ?
Sb6 S3 Sb10 89.82(7) . . ?
Sb6 S3 K2 127.60(9) . 1_455 ?
Sb10 S3 K2 88.70(7) . 1_455 ?
Sb3 S4 Sb1 98.98(7) . . ?
Sb3 S4 Sb7 96.83(7) . . ?
Sb1 S4 Sb7 84.59(6) . . ?
Sb3 S4 K2 136.65(9) . 2_454 ?
Sb1 S4 K2 122.56(9) . 2_454 ?
Sb7 S4 K2 77.10(6) . 2_454 ?
Sb5 S5 Sb8 91.85(7) . 2_554 ?
Sb5 S5 K2 95.04(7) . . ?
Sb8 S5 K2 105.78(8) 2_554 . ?
Sb1 S6 Sb8 102.24(8) . . ?
Sb1 S6 K1 94.69(8) . 2_564 ?
Sb8 S6 K1 158.71(9) . 2_564 ?
Sb7 S7 Sb1 94.10(7) . . ?
Sb7 S7 K1 110.58(9) . 2_564 ?
Sb1 S7 K1 91.78(7) . 2_564 ?
Sb8 S8 Sb5 93.85(7) 2_554 . ?
Sb9 S9 Sb2 103.07(8) 1_455 . ?
Sb9 S9 K1 96.63(9) 1_455 2_465 ?
Sb2 S9 K1 104.77(8) . 2_465 ?
Sb9 S9 K1 95.24(8) 1_455 . ?
Sb2 S9 K1 94.94(8) . . ?
K1 S9 K1 153.98(8) 2_465 . ?
Sb9 S10 Sb4 102.24(7) 1_455 . ?
Sb9 S10 K1 113.67(9) 1_455 2_464 ?
Sb4 S10 K1 82.22(7) . 2_464 ?
Sb9 S10 K1 97.66(8) 1_455 . ?
Sb4 S10 K1 94.76(8) . . ?
K1 S10 K1 148.50(10) 2_464 . ?
Sb7 S11 Sb2 91.49(7) 1_456 . ?
Sb2 S12 Sb7 94.64(7) . 1_456 ?
Sb4 S13 Sb9 119.46(8) . 2_464 ?
Sb4 S13 K1 71.63(7) . 2_464 ?
Sb9 S13 K1 91.83(7) 2_464 2_464 ?
Sb6 S14 Sb3 101.80(7) 2_554 . ?
Sb6 S14 K2 103.86(8) 2_554 . ?
Sb3 S14 K2 153.38(9) . . ?
Sb10 S15 Sb6 97.78(8) . . ?
Sb10 S15 K2 89.49(8) . 2_455 ?
Sb6 S15 K2 101.75(8) . 2_455 ?
Sb10 S15 K2 107.65(8) . . ?
Sb6 S15 K2 88.61(7) . . ?
K2 S15 K2 158.72(11) 2_455 . ?
Sb10 S16 Sb5 116.06(9) 2_554 . ?
Sb10 S16 K2 89.60(9) 2_554 . ?
Sb5 S16 K2 101.18(8) . . ?
Sb10 S16 K2 96.34(8) 2_554 2_454 ?
Sb5 S16 K2 102.80(9) . 2_454 ?
K2 S16 K2 149.61(8) . 2_454 ?

loop_
_geom_bond_atom_site_label_1
_geom_bond_atom_site_label_2
_geom_bond_distance
_geom_bond_site_symmetry_2
_geom_bond_publ_flag
K1 S6 3.126(3) 2_465 ?
K1 S7 3.163(3) 2_465 ?
K1 S2 3.165(3) . ?
K1 S9 3.227(3) 2_564 ?
K1 S10 3.237(3) 2_565 ?
K1 S10 3.310(3) . ?
K1 S9 3.441(3) . ?
K1 S13 3.768(4) 2_565 ?
K1 Sb4 3.808(2) 2_565 ?
K1 Sb1 4.100(2) 2_465 ?
K2 S14 3.280(3) . ?
K2 S16 3.299(3) . ?
K2 S4 3.317(3) 2 ?
K2 S15 3.317(3) 2_554 ?
K2 S16 3.328(3) 2 ?
K2 S3 3.351(3) 1_655 ?
K2 S15 3.387(3) . ?
K2 S5 3.580(3) . ?
K2 S1 3.761(3) 2_554 ?
K2 Sb7 3.897(2) 2 ?
K2 Sb10 4.112(2) 2_554 ?
K2 Sb6 4.168(2) . ?
Sb1 S6 2.410(2) . ?
Sb1 S7 2.513(2) . ?
Sb1 S4 2.524(2) . ?
Sb1 K1 4.100(2) 2_564 ?
Sb2 S12 2.454(2) . ?
Sb2 S9 2.516(2) . ?
Sb2 S2 2.727(2) . ?
Sb2 S11 2.801(2) . ?
Sb3 S4 2.493(2) . ?
Sb3 S14 2.502(2) . ?
Sb3 S1 2.525(2) . ?
Sb4 S2 2.445(2) . ?
Sb4 S10 2.492(2) . ?
Sb4 S13 2.498(2) . ?
Sb4 K1 3.808(2) 2_464 ?
Sb5 S5 2.440(2) . ?
Sb5 S16 2.495(2) . ?
Sb5 S8 2.584(2) . ?
Sb6 S3 2.418(2) . ?
Sb6 S14 2.466(2) 2_455 ?
Sb6 S15 2.513(2) . ?
Sb7 S11 2.401(2) 1_654 ?
Sb7 S7 2.504(2) . ?
Sb7 S12 2.626(2) 1_654 ?
Sb7 S4 2.916(2) . ?
Sb7 K2 3.897(2) 2_454 ?
Sb8 S8 2.432(2) 2_455 ?
Sb8 S5 2.657(2) 2_455 ?
Sb8 S6 2.747(2) . ?
Sb8 S1 2.752(2) . ?
Sb8 S2 2.769(2) . ?
Sb9 S9 2.428(2) 1_655 ?
Sb9 S10 2.475(2) 1_655 ?
Sb9 S13 2.513(2) 2_565 ?
Sb10 S15 2.459(2) . ?
Sb10 S16 2.477(2) 2_455 ?
Sb10 S1 2.656(2) . ?
Sb10 S3 2.870(2) . ?
Sb10 K2 4.112(2) 2_455 ?
S1 K2 3.761(3) 2_455 ?
S3 K2 3.351(3) 1_455 ?
S4 K2 3.317(3) 2_454 ?
S5 Sb8 2.657(2) 2_554 ?
S6 K1 3.126(3) 2_564 ?
S7 K1 3.163(3) 2_564 ?
S8 Sb8 2.432(2) 2_554 ?
S9 Sb9 2.428(2) 1_455 ?
S9 K1 3.227(3) 2_465 ?
S10 Sb9 2.475(2) 1_455 ?
S10 K1 3.237(3) 2_464 ?
S11 Sb7 2.401(2) 1_456 ?
S12 Sb7 2.626(2) 1_456 ?
S13 Sb9 2.513(2) 2_464 ?
S13 K1 3.768(4) 2_464 ?
S14 Sb6 2.466(2) 2_554 ?
S15 K2 3.317(3) 2_455 ?
S16 Sb10 2.477(2) 2_554 ?
S16 K2 3.328(3) 2_454 ?
